data_4119788
loop_
_publ_author_name
'Aleksandr V. Zhukhovitskiy'
'Michael G. Mavros'
'Troy Van Voorhis'
'Jeremiah A. Johnson'

_publ_section_title
;
 Addressable Carbene Anchors for Gold Surfaces
;
_journal_name_full 'Journal of the American Chemical Society'
_journal_page_first 7418
_journal_page_last 7421
_journal_paper_doi 10.1021/ja401965d
_journal_volume 135
_journal_year 2013
_chemical_formula_sum 'C19 H20 Au Br2 Cl N2'
_chemical_formula_weight 668.61
_chemical_name_systematic
; 
 ? 
;
_space_group_IT_number 15
_symmetry_cell_setting monoclinic
_symmetry_space_group_name_Hall '-C 2yc'
_symmetry_space_group_name_H-M 'C 1 2/c 1'
_atom_sites_solution_hydrogens geom
_atom_sites_solution_primary direct
_atom_sites_solution_secondary difmap
_audit_creation_method SHELXL-97
_cell_angle_alpha 90.00
_cell_angle_beta 104.674(2)
_cell_angle_gamma 90.00
_cell_formula_units_Z 4
_cell_length_a 14.7890(14)
_cell_length_b 9.7600(9)
_cell_length_c 14.6418(14)
_cell_measurement_reflns_used 9710
_cell_measurement_temperature 100(2)
_cell_measurement_theta_max 31.61
_cell_measurement_theta_min 2.53
_cell_volume 2044.5(3)
_computing_cell_refinement 'SAINT 7.46A (Bruker-AXS, 2011)'
_computing_data_collection 'APEX2 v2011.4.0 (Bruker-AXS, 2011)'
_computing_data_reduction 'SAINT 7.46A (Bruker-AXS, 2011)'
_computing_molecular_graphics 'Bruker SHELXTL'
_computing_publication_material 'Bruker SHELXTL'
_computing_structure_refinement 'SHELXL-97 (Sheldrick, 2008)'
_computing_structure_solution 'SHELXS-97 (Sheldrick, 2008)'
_diffrn_ambient_temperature 100(2)
_diffrn_detector_area_resol_mean 8.3
_diffrn_measured_fraction_theta_full 1.000
_diffrn_measured_fraction_theta_max 1.000
_diffrn_measurement_device_type 'Bruker Smart APEX2 CCD'
_diffrn_measurement_method '\f and \w scans'
_diffrn_radiation_monochromator 'Incoatech I\mS multilayer optics'
_diffrn_radiation_source 'I\mS micro-focus sealed tube'
_diffrn_radiation_type MoK\a
_diffrn_radiation_wavelength 0.71073
_diffrn_reflns_av_R_equivalents 0.0358
_diffrn_reflns_av_sigmaI/netI 0.0102
_diffrn_reflns_limit_h_max 21
_diffrn_reflns_limit_h_min -21
_diffrn_reflns_limit_k_max 14
_diffrn_reflns_limit_k_min -14
_diffrn_reflns_limit_l_max 21
_diffrn_reflns_limit_l_min -21
_diffrn_reflns_number 72063
_diffrn_reflns_theta_full 31.50
_diffrn_reflns_theta_max 31.50
_diffrn_reflns_theta_min 2.53
_exptl_absorpt_coefficient_mu 11.240
_exptl_absorpt_correction_T_max 0.3793
_exptl_absorpt_correction_T_min 0.1172
_exptl_absorpt_correction_type multi-scan
_exptl_absorpt_process_details 'SADABS (Sheldrick, 2009)'
_exptl_crystal_colour colourless
_exptl_crystal_density_diffrn 2.172
_exptl_crystal_description block
_exptl_crystal_F_000 1256
_exptl_crystal_size_max 0.33
_exptl_crystal_size_mid 0.24
_exptl_crystal_size_min 0.11
_refine_diff_density_max 3.643
_refine_diff_density_min -1.004
_refine_diff_density_rms 0.309
_refine_ls_extinction_method none
_refine_ls_goodness_of_fit_ref 1.090
_refine_ls_hydrogen_treatment constr
_refine_ls_matrix_type full
_refine_ls_number_parameters 117
_refine_ls_number_reflns 3398
_refine_ls_number_restraints 0
_refine_ls_restrained_S_all 1.090
_refine_ls_R_factor_all 0.0448
_refine_ls_R_factor_gt 0.0427
_refine_ls_shift/su_max 0.000
_refine_ls_shift/su_mean 0.000
_refine_ls_structure_factor_coef Fsqd
_refine_ls_weighting_details 'calc w=1/[\s^2^(Fo^2^)+(0.0848P)^2^+1.3147P] where P=(Fo^2^+2Fc^2^)/3'
_refine_ls_weighting_scheme calc
_refine_ls_wR_factor_gt 0.1095
_refine_ls_wR_factor_ref 0.1134
_reflns_number_gt 3043
_reflns_number_total 3398
_reflns_threshold_expression >2sigma(I)
_cod_data_source_file ja401965d_si_002.cif
_cod_data_source_block x12138
_cod_database_code 4119788

loop_
_symmetry_equiv_pos_as_xyz
'x, y, z'
'-x, y, -z+1/2'
'x+1/2, y+1/2, z'
'-x+1/2, y+1/2, -z+1/2'
'-x, -y, -z'
'x, -y, z-1/2'
'-x+1/2, -y+1/2, -z'
'x+1/2, -y+1/2, z-1/2'

loop_
_atom_site_label
_atom_site_type_symbol
_atom_site_fract_x
_atom_site_fract_y
_atom_site_fract_z
_atom_site_U_iso_or_equiv
_atom_site_adp_type
_atom_site_occupancy
_atom_site_symmetry_multiplicity
_atom_site_calc_flag
_atom_site_refinement_flags
Au1 Au 0.0000 0.497600(10) 0.7500 0.02943(9) Uani 1 2 d S
Br1 Br -0.28944(4) 0.49333(3) 1.01834(4) 0.04350(13) Uani 1 1 d .
Cl1 Cl 0.0000 0.73170(11) 0.7500 0.0363(2) Uani 1 2 d S
N1 N -0.04810(15) 0.2155(2) 0.79527(15) 0.0334(4) Uani 1 1 d .
C1 C 0.0000 0.2943(5) 0.7500 0.0314(8) Uani 1 2 d S
C2 C -0.02768(19) 0.0684(3) 0.7877(2) 0.0379(5) Uani 1 1 d .
H2A H -0.0859 0.0142 0.7672 0.046 Uiso 1 1 calc R
H2B H 0.0102 0.0318 0.8485 0.046 Uiso 1 1 calc R
C11 C -0.10635(17) 0.2707(2) 0.85117(17) 0.0328(4) Uani 1 1 d .
C12 C -0.20190(19) 0.2833(3) 0.81044(19) 0.0351(5) Uani 1 1 d .
C13 C -0.25696(18) 0.3457(3) 0.86271(18) 0.0366(5) Uani 1 1 d .
H13 H -0.3224 0.3549 0.8371 0.044 Uiso 1 1 calc R
C14 C -0.21555(19) 0.3941(3) 0.95200(19) 0.0365(5) Uani 1 1 d .
C15 C -0.12184(18) 0.3755(3) 0.99449(18) 0.0372(5) Uani 1 1 d .
H15 H -0.0960 0.4059 1.0573 0.045 Uiso 1 1 calc R
C16 C -0.06573(18) 0.3116(3) 0.94402(18) 0.0351(5) Uani 1 1 d .
C17 C -0.2456(2) 0.2313(3) 0.7121(2) 0.0446(6) Uani 1 1 d .
H17A H -0.2437 0.1309 0.7119 0.067 Uiso 1 1 calc R
H17B H -0.2108 0.2670 0.6685 0.067 Uiso 1 1 calc R
H17C H -0.3107 0.2621 0.6921 0.067 Uiso 1 1 calc R
C18 C 0.03654(19) 0.2866(3) 0.9899(2) 0.0425(6) Uani 1 1 d .
H18A H 0.0460 0.1899 1.0077 0.064 Uiso 1 1 calc R
H18B H 0.0563 0.3440 1.0463 0.064 Uiso 1 1 calc R
H18C H 0.0736 0.3097 0.9452 0.064 Uiso 1 1 calc R

loop_
_atom_site_aniso_label
_atom_site_aniso_U_11
_atom_site_aniso_U_22
_atom_site_aniso_U_33
_atom_site_aniso_U_23
_atom_site_aniso_U_13
_atom_site_aniso_U_12
Au1 0.03097(13) 0.02519(12) 0.03191(13) 0.000 0.00759(8) 0.000
Br1 0.0487(3) 0.0371(2) 0.0502(3) 0.00188(9) 0.0226(2) 0.00880(9)
Cl1 0.0378(5) 0.0264(4) 0.0437(5) 0.000 0.0082(4) 0.000
N1 0.0377(10) 0.0268(9) 0.0378(10) 0.0004(7) 0.0132(8) -0.0016(7)
C1 0.0318(16) 0.0309(18) 0.0310(16) 0.000 0.0070(13) 0.000
C2 0.0453(13) 0.0269(10) 0.0454(13) -0.0002(9) 0.0185(10) -0.0006(9)
C11 0.0349(11) 0.0299(10) 0.0352(11) 0.0003(8) 0.0118(9) 0.0001(8)
C12 0.0362(12) 0.0319(12) 0.0365(12) 0.0028(9) 0.0080(10) -0.0010(9)
C13 0.0361(11) 0.0325(12) 0.0412(12) 0.0047(9) 0.0096(9) 0.0034(9)
C14 0.0403(12) 0.0305(11) 0.0416(12) 0.0031(9) 0.0159(10) 0.0050(9)
C15 0.0406(12) 0.0344(12) 0.0366(12) -0.0017(9) 0.0099(10) 0.0020(9)
C16 0.0343(11) 0.0342(12) 0.0357(12) -0.0001(9) 0.0069(9) 0.0026(9)
C17 0.0427(15) 0.0495(16) 0.0383(14) -0.0057(11) 0.0042(11) 0.0016(12)
C18 0.0359(12) 0.0454(15) 0.0432(14) -0.0067(11) 0.0041(11) 0.0026(10)

loop_
_atom_type_symbol
_atom_type_description
_atom_type_scat_dispersion_real
_atom_type_scat_dispersion_imag
_atom_type_scat_source
C C 0.0033 0.0016 'International Tables Vol C Tables 4.2.6.8 and 6.1.1.4'
H H 0.0000 0.0000 'International Tables Vol C Tables 4.2.6.8 and 6.1.1.4'
N N 0.0061 0.0033 'International Tables Vol C Tables 4.2.6.8 and 6.1.1.4'
Cl Cl 0.1484 0.1585 'International Tables Vol C Tables 4.2.6.8 and 6.1.1.4'
Br Br -0.2901 2.4595 'International Tables Vol C Tables 4.2.6.8 and 6.1.1.4'
Au Au -2.0133 8.8022 'International Tables Vol C Tables 4.2.6.8 and 6.1.1.4'

loop_
_geom_angle_atom_site_label_1
_geom_angle_atom_site_label_2
_geom_angle_atom_site_label_3
_geom_angle
_geom_angle_site_symmetry_1
_geom_angle_site_symmetry_3
C1 Au1 Cl1 180.000(1) . .
C1 N1 C11 122.7(2) . .
C1 N1 C2 112.3(2) . .
C11 N1 C2 124.9(2) . .
N1 C1 N1 109.5(4) . 2_556
N1 C1 Au1 125.27(18) . .
N1 C1 Au1 125.27(18) 2_556 .
N1 C2 C2 102.17(13) . 2_556
N1 C2 H2A 111.3 . .
C2 C2 H2A 111.3 2_556 .
N1 C2 H2B 111.3 . .
C2 C2 H2B 111.3 2_556 .
H2A C2 H2B 109.2 . .
C12 C11 C16 122.0(2) . .
C12 C11 N1 118.6(2) . .
C16 C11 N1 119.3(2) . .
C13 C12 C11 118.4(2) . .
C13 C12 C17 120.2(2) . .
C11 C12 C17 121.4(2) . .
C14 C13 C12 119.4(2) . .
C14 C13 H13 120.3 . .
C12 C13 H13 120.3 . .
C13 C14 C15 122.4(2) . .
C13 C14 Br1 119.0(2) . .
C15 C14 Br1 118.6(2) . .
C14 C15 C16 119.1(2) . .
C14 C15 H15 120.5 . .
C16 C15 H15 120.5 . .
C15 C16 C11 118.5(2) . .
C15 C16 C18 120.1(2) . .
C11 C16 C18 121.4(2) . .
C12 C17 H17A 109.5 . .
C12 C17 H17B 109.5 . .
H17A C17 H17B 109.5 . .
C12 C17 H17C 109.5 . .
H17A C17 H17C 109.5 . .
H17B C17 H17C 109.5 . .
C16 C18 H18A 109.5 . .
C16 C18 H18B 109.5 . .
H18A C18 H18B 109.5 . .
C16 C18 H18C 109.5 . .
H18A C18 H18C 109.5 . .
H18B C18 H18C 109.5 . .

loop_
_geom_bond_atom_site_label_1
_geom_bond_atom_site_label_2
_geom_bond_distance
_geom_bond_site_symmetry_2
Au1 C1 1.984(5) .
Au1 Cl1 2.2848(11) .
Br1 C14 1.901(2) .
N1 C1 1.333(3) .
N1 C11 1.435(3) .
N1 C2 1.476(3) .
C1 N1 1.333(3) 2_556
C2 C2 1.532(5) 2_556
C2 H2A 0.9900 .
C2 H2B 0.9900 .
C11 C12 1.393(4) .
C11 C16 1.398(3) .
C12 C13 1.391(4) .
C12 C17 1.509(4) .
C13 C14 1.379(4) .
C13 H13 0.9500 .
C14 C15 1.380(4) .
C15 C16 1.391(4) .
C15 H15 0.9500 .
C16 C18 1.511(4) .
C17 H17A 0.9800 .
C17 H17B 0.9800 .
C17 H17C 0.9800 .
C18 H18A 0.9800 .
C18 H18B 0.9800 .
C18 H18C 0.9800 .
